data_7033383
loop_
_publ_author_name
'D'Alessio, Daniel'
'Lombardo, Daniel M.'
'Vaughan, Jamila G.'
'Skelton, Brian W.'
'Barnard, Keith R.'
'Ogden, Mark I.'

_publ_section_title
;
 Structural variations in metal complexes of a tertiary \a-hydroxyoxime.
;
_journal_issue 16
_journal_name_full 'Dalton transactions (Cambridge, England : 2003)'
_journal_page_first 7163
_journal_page_last 7168
_journal_paper_doi 10.1039/c4dt03393k
_journal_volume 44
_journal_year 2015
_chemical_formula_moiety 'C78 H96 Mn3 N6 O12,1.05(H2 O)'
_chemical_formula_sum 'C78 H92.15 Mn3 N6 O13.08'
_chemical_formula_weight 1487.77
_chemical_name_systematic
;
 ?
;
_space_group_IT_number 148
_symmetry_cell_setting trigonal
_symmetry_space_group_name_Hall '-R 3'
_symmetry_space_group_name_H-M 'R -3 :H'
_atom_sites_solution_hydrogens geom
_atom_sites_solution_primary direct
_atom_sites_solution_secondary difmap
_audit_creation_date 2013-09-16T10:39:42-00:00
_audit_creation_method 'WinGX routine CIF_UPDATE'
_audit_update_record
;
2014-11-24 deposited with the CCDC.
2014-12-10 downloaded from the CCDC.
;
_cell_angle_alpha 90
_cell_angle_beta 90
_cell_angle_gamma 120
_cell_formula_units_Z 3
_cell_length_a 15.6069(9)
_cell_length_b 15.6069(9)
_cell_length_c 29.9848(15)
_cell_measurement_reflns_used 5739
_cell_measurement_temperature 100(2)
_cell_measurement_theta_max 32.5969
_cell_measurement_theta_min 3.7092
_cell_volume 6325.1(6)
_computing_cell_refinement
;
        CrysAlisPro, Oxford Diffraction Ltd.,
        Version 1.171.33.52 (release 06-11-2009 CrysAlis171 .NET)
        (compiled Nov  6 2009,16:24:50)
;
_computing_data_collection
;
        CrysAlisPro, Oxford Diffraction Ltd.,
        Version 1.171.33.52 (release 06-11-2009 CrysAlis171 .NET)
        (compiled Nov  6 2009,16:24:50)
;
_computing_data_reduction
;
        CrysAlisPro, Oxford Diffraction Ltd.,
        Version 1.171.33.52 (release 06-11-2009 CrysAlis171 .NET)
        (compiled Nov  6 2009,16:24:50)
;
_computing_molecular_graphics 'Diamond (Brandenburg, K., (1999)'
_computing_publication_material 'WinGX Farrugia, L. J. (1999)'
_computing_structure_refinement 'SHELXL-97 (Sheldrick, 2008)'
_computing_structure_solution 'SIR92 (Altomare et al., 1994)'
_diffrn_ambient_temperature 100(2)
_diffrn_detector_area_resol_mean 10.4738
_diffrn_measured_fraction_theta_full 0.992
_diffrn_measured_fraction_theta_max 0.945
_diffrn_measurement_device_type 'Oxford Diffraction Gemini diffractometer'
_diffrn_measurement_method '\w scans'
_diffrn_orient_matrix_UB_11 -0.022869579
_diffrn_orient_matrix_UB_12 0.0292346865
_diffrn_orient_matrix_UB_13 0.0024067316
_diffrn_orient_matrix_UB_21 0.0373570493
_diffrn_orient_matrix_UB_22 0.0311162714
_diffrn_orient_matrix_UB_23 0.0153428776
_diffrn_orient_matrix_UB_31 0.0290079981
_diffrn_orient_matrix_UB_32 0.0305713869
_diffrn_orient_matrix_UB_33 -0.0177962056
_diffrn_radiation_monochromator graphite
_diffrn_radiation_type MoK\a
_diffrn_radiation_wavelength 0.71073
_diffrn_reflns_av_R_equivalents 0.1062
_diffrn_reflns_av_unetI/netI 0.118
_diffrn_reflns_limit_h_max 22
_diffrn_reflns_limit_h_min -22
_diffrn_reflns_limit_k_max 23
_diffrn_reflns_limit_k_min -22
_diffrn_reflns_limit_l_max 42
_diffrn_reflns_limit_l_min -44
_diffrn_reflns_number 28986
_diffrn_reflns_theta_full 31.5
_diffrn_reflns_theta_max 32.65
_diffrn_reflns_theta_min 3.72
_exptl_absorpt_coefficient_mu 0.501
_exptl_absorpt_correction_T_max 0.955
_exptl_absorpt_correction_T_min 0.894
_exptl_absorpt_correction_type analytical
_exptl_absorpt_process_details
;
     CrysAlisPro, Oxford Diffraction Ltd.,
Analytical numeric absorption correction using a multifaceted crystal
           model based on expressions derived by R.C. Clark & J.S.
        (Clark, R. C. & Reid, J. S. (1995). Acta Cryst. A51, 887-897)

;
_exptl_crystal_colour black
_exptl_crystal_density_diffrn 1.172
_exptl_crystal_density_method 'not measured'
_exptl_crystal_description prism
_exptl_crystal_F_000 2345
_exptl_crystal_size_max 0.32
_exptl_crystal_size_mid 0.21
_exptl_crystal_size_min 0.14
_refine_diff_density_max 0.759
_refine_diff_density_min -0.737
_refine_diff_density_rms 0.089
_refine_ls_extinction_method none
_refine_ls_goodness_of_fit_ref 0.802
_refine_ls_hydrogen_treatment constr
_refine_ls_matrix_type full
_refine_ls_number_parameters 154
_refine_ls_number_reflns 4887
_refine_ls_number_restraints 0
_refine_ls_restrained_S_all 0.802
_refine_ls_R_factor_all 0.1423
_refine_ls_R_factor_gt 0.0648
_refine_ls_shift/su_max 0.002
_refine_ls_shift/su_mean 0
_refine_ls_structure_factor_coef Fsqd
_refine_ls_weighting_details 'calc w=1/[\s^2^(Fo^2^)+(0.1005P)^2^] where P=(Fo^2^+2Fc^2^)/3'
_refine_ls_weighting_scheme calc
_refine_ls_wR_factor_gt 0.1559
_refine_ls_wR_factor_ref 0.1736
_reflns_number_gt 2154
_reflns_number_total 4887
_reflns_threshold_expression I>2\s(I)
_cod_data_source_file c4dt03393k2.cif
_cod_data_source_block modd82
_cod_depositor_comments 'Adding full bibliography for 7033377--7033384.cif.'
_cod_original_sg_symbol_Hall '-r 3'
_cod_original_sg_symbol_H-M 'R -3'
_cod_database_code 7033383

loop_
_symmetry_equiv_pos_as_xyz
'x, y, z'
'-y, x-y, z'
'-x+y, -x, z'
'x+2/3, y+1/3, z+1/3'
'-y+2/3, x-y+1/3, z+1/3'
'-x+y+2/3, -x+1/3, z+1/3'
'x+1/3, y+2/3, z+2/3'
'-y+1/3, x-y+2/3, z+2/3'
'-x+y+1/3, -x+2/3, z+2/3'
'-x, -y, -z'
'y, -x+y, -z'
'x-y, x, -z'
'-x+2/3, -y+1/3, -z+1/3'
'y+2/3, -x+y+1/3, -z+1/3'
'x-y+2/3, x+1/3, -z+1/3'
'-x+1/3, -y+2/3, -z+2/3'
'y+1/3, -x+y+2/3, -z+2/3'
'x-y+1/3, x+2/3, -z+2/3'

loop_
_atom_site_label
_atom_site_type_symbol
_atom_site_fract_x
_atom_site_fract_y
_atom_site_fract_z
_atom_site_U_iso_or_equiv
_atom_site_adp_type
_atom_site_occupancy
_atom_site_symmetry_multiplicity
_atom_site_calc_flag
_atom_site_refinement_flags
Mn1 Mn 0.6667 0.3333 0.8333 0.0386(2) Uani 1 6 d S
Mn2 Mn 0.6667 0.3333 0.715412(18) 0.0403(2) Uani 1 3 d S
C1 C 0.49275(18) 0.33052(17) 0.74369(7) 0.0409(5) Uani 1 1 d .
N1 N 0.55702(14) 0.30695(14) 0.75698(6) 0.0391(4) Uani 1 1 d .
O1 O 0.54820(11) 0.26794(12) 0.79829(5) 0.0417(4) Uani 1 1 d .
C111 C 0.4087(2) 0.3156(2) 0.77174(8) 0.0493(6) Uani 1 1 d .
C112 C 0.3144(2) 0.2357(2) 0.76447(9) 0.0621(8) Uani 1 1 d .
H112 H 0.3037 0.1918 0.7404 0.075 Uiso 1 1 calc R
C113 C 0.2362(3) 0.2189(3) 0.79162(12) 0.0842(11) Uani 1 1 d .
H113 H 0.1723 0.1638 0.7863 0.101 Uiso 1 1 calc R
C114 C 0.2509(3) 0.2811(4) 0.82574(12) 0.0999(14) Uani 1 1 d .
H114 H 0.1973 0.2685 0.8448 0.12 Uiso 1 1 calc R
C115 C 0.3434(4) 0.3632(4) 0.83339(13) 0.1207(18) Uani 1 1 d .
H115 H 0.3521 0.4083 0.8566 0.145 Uiso 1 1 calc R
C116 C 0.4238(3) 0.3794(3) 0.80662(11) 0.0915(12) Uani 1 1 d .
H116 H 0.488 0.4335 0.8124 0.11 Uiso 1 1 calc R
C121 C 0.51632(18) 0.37775(18) 0.69751(7) 0.0409(5) Uani 1 1 d .
O121 O 0.61165(12) 0.39602(12) 0.68457(5) 0.0464(4) Uani 1 1 d .
C122 C 0.4390(2) 0.3071(2) 0.66376(8) 0.0555(7) Uani 1 1 d .
H12A H 0.4422 0.2455 0.6617 0.067 Uiso 1 1 calc R
H12B H 0.3719 0.2896 0.6741 0.067 Uiso 1 1 calc R
C123 C 0.4582(3) 0.3561(2) 0.61757(9) 0.0811(11) Uani 1 1 d .
H12C H 0.5222 0.3668 0.6059 0.097 Uiso 1 1 calc R
H12D H 0.4055 0.3113 0.5967 0.097 Uiso 1 1 calc R
C124 C 0.4606(2) 0.4537(3) 0.61940(10) 0.0772(10) Uani 1 1 d .
H12E H 0.3946 0.4424 0.6282 0.093 Uiso 1 1 calc R
H12F H 0.4762 0.4844 0.5894 0.093 Uiso 1 1 calc R
C125 C 0.5369(2) 0.5229(2) 0.65227(9) 0.0602(7) Uani 1 1 d .
H12G H 0.535 0.5853 0.6537 0.072 Uiso 1 1 calc R
H12H H 0.6036 0.5391 0.642 0.072 Uiso 1 1 calc R
C126 C 0.5181(2) 0.4765(2) 0.69877(8) 0.0529(7) Uani 1 1 d .
H12I H 0.5708 0.5222 0.7194 0.063 Uiso 1 1 calc R
H12J H 0.454 0.4659 0.7102 0.063 Uiso 1 1 calc R
O2 O 0 0 0.7379(2) 0.110(5) Uani 0.541(16) 3 d SP

loop_
_atom_site_aniso_label
_atom_site_aniso_U_11
_atom_site_aniso_U_22
_atom_site_aniso_U_33
_atom_site_aniso_U_23
_atom_site_aniso_U_13
_atom_site_aniso_U_12
Mn1 0.0489(3) 0.0489(3) 0.0178(4) 0 0 0.02447(17)
Mn2 0.0509(3) 0.0509(3) 0.0192(3) 0 0 0.02543(14)
C1 0.0501(14) 0.0476(14) 0.0232(10) -0.0053(9) -0.0074(10) 0.0231(12)
N1 0.0493(11) 0.0452(11) 0.0196(8) 0.0003(7) -0.0010(8) 0.0212(9)
O1 0.0509(9) 0.0534(10) 0.0199(7) 0.0023(7) -0.0005(6) 0.0254(8)
C111 0.0564(16) 0.0756(18) 0.0256(11) -0.0016(11) -0.0031(11) 0.0403(15)
C112 0.0583(18) 0.086(2) 0.0437(15) 0.0031(14) -0.0025(13) 0.0373(17)
C113 0.059(2) 0.136(3) 0.062(2) 0.017(2) 0.0100(16) 0.052(2)
C114 0.081(3) 0.190(5) 0.052(2) 0.004(3) 0.0084(19) 0.085(3)
C115 0.120(4) 0.213(5) 0.051(2) -0.044(3) 0.000(2) 0.100(4)
C116 0.085(2) 0.144(3) 0.0482(18) -0.037(2) -0.0078(17) 0.060(2)
C121 0.0470(14) 0.0499(14) 0.0232(10) -0.0026(9) -0.0065(9) 0.0224(11)
O121 0.0564(10) 0.0603(11) 0.0245(7) 0.0064(7) 0.0010(7) 0.0308(9)
C122 0.0649(17) 0.0519(15) 0.0276(11) 0.0011(11) -0.0119(11) 0.0127(13)
C123 0.109(3) 0.066(2) 0.0289(13) 0.0047(13) -0.0234(16) 0.0134(18)
C124 0.074(2) 0.087(2) 0.0478(17) 0.0290(16) -0.0115(15) 0.0231(18)
C125 0.0737(19) 0.0562(17) 0.0525(16) 0.0104(13) -0.0007(14) 0.0338(15)
C126 0.0612(17) 0.0548(16) 0.0419(14) -0.0035(12) -0.0050(12) 0.0284(14)
O2 0.144(6) 0.144(6) 0.043(5) 0 0 0.072(3)

loop_
_atom_type_symbol
_atom_type_description
_atom_type_scat_dispersion_real
_atom_type_scat_dispersion_imag
_atom_type_scat_source
C C 0.0033 0.0016 'International Tables Vol C Tables 4.2.6.8 and 6.1.1.4'
H H 0 0 'International Tables Vol C Tables 4.2.6.8 and 6.1.1.4'
N N 0.0061 0.0033 'International Tables Vol C Tables 4.2.6.8 and 6.1.1.4'
O O 0.0106 0.006 'International Tables Vol C Tables 4.2.6.8 and 6.1.1.4'
Mn Mn 0.3368 0.7283 'International Tables Vol C Tables 4.2.6.8 and 6.1.1.4'

loop_
_exptl_crystal_face_index_h
_exptl_crystal_face_index_k
_exptl_crystal_face_index_l
_exptl_crystal_face_perp_dist
0 -1 1 0.0855
-2 5 -8 0.0197
1 0 1 0.0709
-1 0 -1 0.1185
1 -1 -1 0.084
-1 1 1 0.1317
-2 6 -3 0.0426

loop_
_geom_angle_atom_site_label_1
_geom_angle_atom_site_label_2
_geom_angle_atom_site_label_3
_geom_angle
_geom_angle_site_symmetry_1
_geom_angle_site_symmetry_3
O1 Mn1 O1 92.85(6) 17_556 16_656
O1 Mn1 O1 179.9990(10) 17_556 2_655
O1 Mn1 O1 87.15(6) 16_656 2_655
O1 Mn1 O1 92.85(6) 17_556 18_546
O1 Mn1 O1 92.85(6) 16_656 18_546
O1 Mn1 O1 87.15(6) 2_655 18_546
O1 Mn1 O1 87.15(6) 17_556 .
O1 Mn1 O1 179.9970(10) 16_656 .
O1 Mn1 O1 92.85(6) 2_655 .
O1 Mn1 O1 87.15(6) 18_546 .
O1 Mn1 O1 87.15(6) 17_556 3_665
O1 Mn1 O1 87.15(6) 16_656 3_665
O1 Mn1 O1 92.85(6) 2_655 3_665
O1 Mn1 O1 179.9970(10) 18_546 3_665
O1 Mn1 O1 92.85(6) . 3_665
O121 Mn2 O121 96.98(7) 2_655 3_665
O121 Mn2 O121 96.98(7) 2_655 .
O121 Mn2 O121 96.98(7) 3_665 .
O121 Mn2 N1 80.97(7) 2_655 2_655
O121 Mn2 N1 97.78(7) 3_665 2_655
O121 Mn2 N1 165.23(7) . 2_655
O121 Mn2 N1 165.24(7) 2_655 3_665
O121 Mn2 N1 80.97(7) 3_665 3_665
O121 Mn2 N1 97.78(7) . 3_665
N1 Mn2 N1 84.81(8) 2_655 3_665
O121 Mn2 N1 97.78(7) 2_655 .
O121 Mn2 N1 165.23(8) 3_665 .
O121 Mn2 N1 80.97(7) . .
N1 Mn2 N1 84.81(8) 2_655 .
N1 Mn2 N1 84.81(8) 3_665 .
N1 C1 C111 122.4(2) . .
N1 C1 C121 112.6(2) . .
C111 C1 C121 125.0(2) . .
C1 N1 O1 119.37(18) . .
C1 N1 Mn2 117.28(15) . .
O1 N1 Mn2 123.33(14) . .
N1 O1 Mn1 114.02(12) . .
C116 C111 C112 119.3(3) . .
C116 C111 C1 120.0(3) . .
C112 C111 C1 120.7(2) . .
C113 C112 C111 121.1(3) . .
C113 C112 H112 119.5 . .
C111 C112 H112 119.5 . .
C114 C113 C112 119.7(4) . .
C114 C113 H113 120.1 . .
C112 C113 H113 120.1 . .
C113 C114 C115 120.9(3) . .
C113 C114 H114 119.5 . .
C115 C114 H114 119.5 . .
C114 C115 C116 119.6(4) . .
C114 C115 H115 120.2 . .
C116 C115 H115 120.2 . .
C111 C116 C115 119.3(4) . .
C111 C116 H116 120.4 . .
C115 C116 H116 120.4 . .
O121 C121 C1 108.68(18) . .
O121 C121 C126 108.4(2) . .
C1 C121 C126 110.09(19) . .
O121 C121 C122 109.4(2) . .
C1 C121 C122 109.75(19) . .
C126 C121 C122 110.6(2) . .
C121 O121 Mn2 118.40(13) . .
C123 C122 C121 110.4(2) . .
C123 C122 H12A 109.6 . .
C121 C122 H12A 109.6 . .
C123 C122 H12B 109.6 . .
C121 C122 H12B 109.6 . .
H12A C122 H12B 108.1 . .
C124 C123 C122 111.8(3) . .
C124 C123 H12C 109.3 . .
C122 C123 H12C 109.3 . .
C124 C123 H12D 109.3 . .
C122 C123 H12D 109.3 . .
H12C C123 H12D 107.9 . .
C123 C124 C125 111.1(3) . .
C123 C124 H12E 109.4 . .
C125 C124 H12E 109.4 . .
C123 C124 H12F 109.4 . .
C125 C124 H12F 109.4 . .
H12E C124 H12F 108 . .
C124 C125 C126 111.1(2) . .
C124 C125 H12G 109.4 . .
C126 C125 H12G 109.4 . .
C124 C125 H12H 109.4 . .
C126 C125 H12H 109.4 . .
H12G C125 H12H 108 . .
C121 C126 C125 111.0(2) . .
C121 C126 H12I 109.4 . .
C125 C126 H12I 109.4 . .
C121 C126 H12J 109.4 . .
C125 C126 H12J 109.4 . .
H12I C126 H12J 108 . .

loop_
_geom_bond_atom_site_label_1
_geom_bond_atom_site_label_2
_geom_bond_distance
_geom_bond_site_symmetry_2
Mn1 O1 1.9174(15) 17_556
Mn1 O1 1.9175(15) 16_656
Mn1 O1 1.9175(15) 2_655
Mn1 O1 1.9175(15) 18_546
Mn1 O1 1.9175(15) .
Mn1 O1 1.9175(15) 3_665
Mn2 O121 1.8411(16) 2_655
Mn2 O121 1.8411(16) 3_665
Mn2 O121 1.8411(16) .
Mn2 N1 1.9867(19) 2_655
Mn2 N1 1.9867(19) 3_665
Mn2 N1 1.9867(19) .
C1 N1 1.292(3) .
C1 C111 1.476(3) .
C1 C121 1.525(3) .
N1 O1 1.357(2) .
C111 C116 1.380(4) .
C111 C112 1.391(4) .
C112 C113 1.378(4) .
C112 H112 0.95 .
C113 C114 1.348(5) .
C113 H113 0.95 .
C114 C115 1.389(7) .
C114 H114 0.95 .
C115 C116 1.403(5) .
C115 H115 0.95 .
C116 H116 0.95 .
C121 O121 1.422(3) .
C121 C126 1.528(4) .
C121 C122 1.538(3) .
C122 C123 1.538(4) .
C122 H12A 0.99 .
C122 H12B 0.99 .
C123 C124 1.505(5) .
C123 H12C 0.99 .
C123 H12D 0.99 .
C124 C125 1.507(4) .
C124 H12E 0.99 .
C124 H12F 0.99 .
C125 C126 1.531(4) .
C125 H12G 0.99 .
C125 H12H 0.99 .
C126 H12I 0.99 .
C126 H12J 0.99 .
